data_1545709
loop_
_publ_author_name
'Ho, Peter Cheng-Wei'
'Jenkins, Hilary A.'
'Britten, James F.'
'Vargas-Baca, Ignacio'

_publ_section_title
;
 FDHALO17: Building new discrete supramolecular assemblies through the
 interaction of iso-tellurazole N-oxides with Lewis acids and bases
;
_journal_name_full 'Faraday Discuss.'
_journal_paper_doi 10.1039/C7FD00075H
_journal_year 2017
_chemical_formula_moiety 'C34 H41 B F3 N3 O Te'
_chemical_formula_sum 'C34 H41 B F3 N3 O Te'
_chemical_formula_weight 703.11
_space_group_crystal_system monoclinic
_space_group_IT_number 14
_space_group_name_Hall '-P 2yn'
_space_group_name_H-M_alt 'P 1 21/n 1'
_symmetry_space_group_name_Hall '-P 2yn'
_symmetry_space_group_name_H-M 'P 1 21/n 1'
_atom_sites_solution_hydrogens geom
_atom_sites_solution_primary direct
_audit_creation_date 2017-02-14
_audit_creation_method
;
Olex2 1.2
(compiled 2016.02.19 svn.r3266 for OlexSys, GUI svn.r5155)
;
_audit_update_record
;
2017-02-15 deposited with the CCDC.
2017-04-07 downloaded from the CCDC.
;
_cell_angle_alpha 90
_cell_angle_beta 102.005(3)
_cell_angle_gamma 90
_cell_formula_units_Z 4
_cell_length_a 10.7711(15)
_cell_length_b 16.584(2)
_cell_length_c 19.770(3)
_cell_measurement_reflns_used 9908
_cell_measurement_temperature 100(2)
_cell_measurement_theta_max 26.580
_cell_measurement_theta_min 2.290
_cell_volume 3454.2(8)
_computing_molecular_graphics 'Olex2 (Dolomanov et al., 2009)'
_computing_publication_material 'Olex2 (Dolomanov et al., 2009)'
_computing_structure_refinement 'ShelXL (Sheldrick, 2015)'
_computing_structure_solution 'ShelXT (Sheldrick, 2015)'
_diffrn_ambient_temperature 99.95
_diffrn_measured_fraction_theta_full 1.000
_diffrn_measured_fraction_theta_max 0.963
_diffrn_measurement_device_type 'Bruker APEX-II CCD'
_diffrn_measurement_method '\f and \w scans'
_diffrn_radiation_type MoK\a
_diffrn_radiation_wavelength 0.71073
_diffrn_reflns_av_R_equivalents 0.0529
_diffrn_reflns_av_unetI/netI 0.0505
_diffrn_reflns_Laue_measured_fraction_full 1.000
_diffrn_reflns_Laue_measured_fraction_max 0.963
_diffrn_reflns_limit_h_max 13
_diffrn_reflns_limit_h_min -13
_diffrn_reflns_limit_k_max 21
_diffrn_reflns_limit_k_min -21
_diffrn_reflns_limit_l_max 25
_diffrn_reflns_limit_l_min -25
_diffrn_reflns_number 38007
_diffrn_reflns_point_group_measured_fraction_full 1.000
_diffrn_reflns_point_group_measured_fraction_max 0.963
_diffrn_reflns_theta_full 25.242
_diffrn_reflns_theta_max 27.535
_diffrn_reflns_theta_min 1.053
_diffrn_standards_number 0
_exptl_absorpt_coefficient_mu 0.907
_exptl_absorpt_correction_T_max 0.7673
_exptl_absorpt_correction_T_min 0.6193
_exptl_absorpt_correction_type multi-scan
_exptl_absorpt_process_details
;
SADABS-2014/5 (Bruker,2014/5) was used for absorption correction.
wR2(int) was 0.0831 before and 0.0567 after correction.
The Ratio of minimum to maximum transmission is 0.8071.
The \l/2 correction factor is 0.00150.
;
_exptl_crystal_colour yellow
_exptl_crystal_density_diffrn 1.352
_exptl_crystal_description block
_exptl_crystal_F_000 1432
_exptl_crystal_size_max 0.4
_exptl_crystal_size_mid 0.35
_exptl_crystal_size_min 0.2
_refine_diff_density_max 4.514
_refine_diff_density_min -3.063
_refine_diff_density_rms 0.230
_refine_ls_extinction_method none
_refine_ls_goodness_of_fit_ref 1.116
_refine_ls_hydrogen_treatment constr
_refine_ls_matrix_type full
_refine_ls_number_parameters 397
_refine_ls_number_reflns 7956
_refine_ls_number_restraints 354
_refine_ls_restrained_S_all 1.098
_refine_ls_R_factor_all 0.1176
_refine_ls_R_factor_gt 0.1063
_refine_ls_shift/su_max 0.001
_refine_ls_shift/su_mean 0.000
_refine_ls_structure_factor_coef Fsqd
_refine_ls_weighting_details 'w=1/[\s^2^(Fo^2^)+(0.1294P)^2^+52.5642P] where P=(Fo^2^+2Fc^2^)/3'
_refine_ls_weighting_scheme calc
_refine_ls_wR_factor_gt 0.2678
_refine_ls_wR_factor_ref 0.2753
_reflns_Friedel_coverage 0.000
_reflns_number_gt 7001
_reflns_number_total 7956
_reflns_threshold_expression 'I > 2\s(I)'
_cod_data_source_file c7fd00075h2.cif
_cod_data_source_block ph6445th
_cod_database_code 1545709
_shelx_space_group_comment
;
The symmetry employed for this shelxl refinement is uniquely defined
by the following loop, which should always be used as a source of
symmetry information in preference to the above space-group names.
They are only intended as comments.
;
_shelx_estimated_absorpt_t_max 0.839
_shelx_estimated_absorpt_t_min 0.713
_olex2_refinement_description
;
1. Twinned data refinement
 Scales: 0.8899(16) 0.1101(16)
2. Fixed Uiso
 At 1.2 times of:
  All C(H) groups
 At 1.5 times of:
  All C(H,H,H) groups
3. Rigid body (RIGU) restrains
 All non-hydrogen atoms
 with sigma for 1-2 distances of 0.004 and sigma for 1-3 distances of 0.004
4.a Ternary CH refined with riding coordinates:
 C20(H20), C17(H17), C32(H32), C29(H29)
4.b Aromatic/amide H refined with riding coordinates:
 C10(H10), C4(H4), C13(H13), C9(H9), C27(H27), C15(H15), C7(H7), C25(H25),
 C3(H3), C26(H26), C14(H14), C6(H6), C5(H5)
4.c Idealised Me refined as rotating group:
 C33(H33A,H33B,H33C), C18(H18A,H18B,H18C), C22(H22A,H22B,H22C), C19(H19A,H19B,
 H19C), C34(H34A,H34B,H34C), C30(H30A,H30B,H30C), C21(H21A,H21B,H21C), C31(H31A,
 H31B,H31C)
;
_shelx_shelxl_version_number 2014/7
_olex2_submission_special_instructions 'No special instructions were received'

loop_
_space_group_symop_operation_xyz
'x, y, z'
'-x+1/2, y+1/2, -z+1/2'
'-x, -y, -z'
'x-1/2, -y-1/2, z-1/2'

loop_
_atom_site_label
_atom_site_type_symbol
_atom_site_fract_x
_atom_site_fract_y
_atom_site_fract_z
_atom_site_U_iso_or_equiv
_atom_site_adp_type
_atom_site_occupancy
_atom_site_site_symmetry_order
_atom_site_calc_flag
_atom_site_refinement_flags_posn
_atom_site_refinement_flags_adp
Te1 Te 0.38652(7) 0.64005(4) 0.31483(3) 0.0235(2) Uani 1 1 d . U
F1 F 0.1380(7) 0.7342(5) 0.3421(4) 0.0432(17) Uani 1 1 d . U
F2 F 0.2149(9) 0.6924(5) 0.4519(4) 0.058(2) Uani 1 1 d . U
F3 F 0.1105(9) 0.8123(5) 0.4330(4) 0.055(2) Uani 1 1 d . U
N005 N 0.4109(7) 0.5278(4) 0.1843(4) 0.0181(14) Uani 1 1 d . U
O1 O 0.3097(10) 0.8070(6) 0.4105(5) 0.0473(19) Uani 1 1 d . U
N007 N 0.4149(7) 0.4573(4) 0.2767(4) 0.0171(14) Uani 1 1 d . U
N1 N 0.3979(11) 0.7654(5) 0.3846(4) 0.0347(18) Uani 1 1 d . U
C11 C 0.4148(9) 0.4348(5) 0.3473(4) 0.0176(15) Uani 1 1 d . U
C10 C 0.4033(9) 0.4481(5) 0.1653(5) 0.0213(17) Uani 1 1 d . U
H10 H 0.3971 0.4279 0.1198 0.026 Uiso 1 1 calc R .
C4 C 0.6665(10) 0.6399(6) 0.3095(5) 0.0265(17) Uani 1 1 d . U
H4 H 0.6468 0.5883 0.2894 0.032 Uiso 1 1 calc R .
C23 C 0.4067(10) 0.5948(5) 0.1367(4) 0.0193(16) Uani 1 1 d . U
C16 C 0.2976(9) 0.4321(5) 0.3665(5) 0.0205(16) Uani 1 1 d . U
C13 C 0.5286(10) 0.3926(6) 0.4588(5) 0.0275(19) Uani 1 1 d . U
H13 H 0.6050 0.3785 0.4900 0.033 Uiso 1 1 calc R .
C12 C 0.5313(9) 0.4163(5) 0.3911(5) 0.0208(16) Uani 1 1 d . U
C24 C 0.5173(10) 0.6119(6) 0.1116(5) 0.0259(18) Uani 1 1 d . U
C20 C 0.1723(10) 0.4483(7) 0.3173(6) 0.029(2) Uani 1 1 d . U
H20 H 0.1929 0.4738 0.2751 0.035 Uiso 1 1 calc R .
C17 C 0.6580(9) 0.4174(6) 0.3679(6) 0.0276(19) Uani 1 1 d . U
H17 H 0.6450 0.4456 0.3223 0.033 Uiso 1 1 calc R .
C1 C 0.5751(10) 0.6822(6) 0.3289(5) 0.0273(18) Uani 1 1 d . U
C9 C 0.4061(10) 0.4039(6) 0.2221(5) 0.0247(19) Uani 1 1 d . U
H9 H 0.4027 0.3468 0.2245 0.030 Uiso 1 1 calc R .
C28 C 0.2913(10) 0.6361(6) 0.1150(5) 0.0257(17) Uani 1 1 d . U
C27 C 0.2917(12) 0.6998(6) 0.0688(6) 0.033(2) Uani 1 1 d . U
H27 H 0.2163 0.7301 0.0531 0.040 Uiso 1 1 calc R .
C15 C 0.3005(11) 0.4079(6) 0.4352(5) 0.0265(19) Uani 1 1 d . U
H15 H 0.2232 0.4040 0.4509 0.032 Uiso 1 1 calc R .
C32 C 0.1700(10) 0.6129(7) 0.1379(6) 0.029(2) Uani 1 1 d . U
H32 H 0.1960 0.5803 0.1811 0.035 Uiso 1 1 calc R .
C8 C 0.4196(8) 0.5349(5) 0.2544(4) 0.0163(15) Uani 1 1 d . U
C7 C 0.7303(14) 0.7853(8) 0.3761(7) 0.048(3) Uani 1 1 d . U
H7 H 0.7509 0.8342 0.4008 0.057 Uiso 1 1 calc R .
C25 C 0.5117(12) 0.6772(6) 0.0660(5) 0.031(2) Uani 1 1 d . U
H25 H 0.5849 0.6920 0.0492 0.037 Uiso 1 1 calc R .
C2 C 0.6039(13) 0.7570(7) 0.3654(6) 0.037(2) Uani 1 1 d . U
C33 C 0.0961(12) 0.6866(8) 0.1570(8) 0.042(3) Uani 1 1 d . U
H33A H 0.1516 0.7184 0.1927 0.063 Uiso 1 1 calc GR .
H33B H 0.0223 0.6680 0.1744 0.063 Uiso 1 1 calc GR .
H33C H 0.0677 0.7200 0.1158 0.063 Uiso 1 1 calc GR .
C29 C 0.6383(12) 0.5609(7) 0.1288(7) 0.041(2) Uani 1 1 d . U
H29 H 0.6355 0.5282 0.1710 0.049 Uiso 1 1 calc R .
C18 C 0.7613(11) 0.4620(8) 0.4186(6) 0.038(3) Uani 1 1 d . U
H18A H 0.7311 0.5160 0.4271 0.057 Uiso 1 1 calc GR .
H18B H 0.8375 0.4664 0.3990 0.057 Uiso 1 1 calc GR .
H18C H 0.7817 0.4321 0.4623 0.057 Uiso 1 1 calc GR .
C3 C 0.5095(14) 0.7966(7) 0.3904(6) 0.041(2) Uani 1 1 d . U
H3 H 0.5271 0.8476 0.4121 0.049 Uiso 1 1 calc R .
C26 C 0.4015(12) 0.7195(7) 0.0455(6) 0.035(2) Uani 1 1 d . U
H26 H 0.3996 0.7636 0.0146 0.042 Uiso 1 1 calc R .
C22 C 0.1014(13) 0.3695(8) 0.2937(8) 0.049(3) Uani 1 1 d . U
H22A H 0.1493 0.3382 0.2657 0.074 Uiso 1 1 calc GR .
H22B H 0.0170 0.3820 0.2661 0.074 Uiso 1 1 calc GR .
H22C H 0.0925 0.3379 0.3343 0.074 Uiso 1 1 calc GR .
C14 C 0.4130(11) 0.3900(6) 0.4801(5) 0.029(2) Uani 1 1 d . U
H14 H 0.4120 0.3755 0.5264 0.035 Uiso 1 1 calc R .
C19 C 0.7003(12) 0.3311(8) 0.3578(8) 0.042(3) Uani 1 1 d . U
H19A H 0.7111 0.3018 0.4017 0.063 Uiso 1 1 calc GR .
H19B H 0.7811 0.3321 0.3424 0.063 Uiso 1 1 calc GR .
H19C H 0.6359 0.3041 0.3229 0.063 Uiso 1 1 calc GR .
C6 C 0.8255(14) 0.7454(9) 0.3523(8) 0.051(3) Uani 1 1 d . U
H6 H 0.9080 0.7684 0.3590 0.062 Uiso 1 1 calc R .
C5 C 0.8007(13) 0.6711(8) 0.3184(7) 0.044(3) Uani 1 1 d . U
H5 H 0.8645 0.6420 0.3020 0.053 Uiso 1 1 calc R .
C34 C 0.0917(13) 0.5565(9) 0.0833(7) 0.047(3) Uani 1 1 d . U
H34A H 0.0591 0.5870 0.0409 0.071 Uiso 1 1 calc GR .
H34B H 0.0205 0.5341 0.1011 0.071 Uiso 1 1 calc GR .
H34C H 0.1458 0.5124 0.0733 0.071 Uiso 1 1 calc GR .
B1 B 0.1946(17) 0.7619(9) 0.4109(7) 0.042(2) Uani 1 1 d . U
C30 C 0.7581(14) 0.6145(9) 0.1446(9) 0.054(3) Uani 1 1 d . U
H30A H 0.7610 0.6484 0.1044 0.081 Uiso 1 1 calc GR .
H30B H 0.8339 0.5803 0.1547 0.081 Uiso 1 1 calc GR .
H30C H 0.7554 0.6488 0.1846 0.081 Uiso 1 1 calc GR .
C21 C 0.0903(12) 0.5069(8) 0.3457(8) 0.047(3) Uani 1 1 d . U
H21A H 0.0562 0.4809 0.3824 0.070 Uiso 1 1 calc GR .
H21B H 0.0202 0.5243 0.3086 0.070 Uiso 1 1 calc GR .
H21C H 0.1411 0.5539 0.3646 0.070 Uiso 1 1 calc GR .
C31 C 0.6478(17) 0.5033(9) 0.0699(9) 0.061(4) Uani 1 1 d . U
H31A H 0.5749 0.4665 0.0620 0.091 Uiso 1 1 calc GR .
H31B H 0.7265 0.4720 0.0822 0.091 Uiso 1 1 calc GR .
H31C H 0.6480 0.5342 0.0277 0.091 Uiso 1 1 calc GR .

loop_
_atom_site_aniso_label
_atom_site_aniso_U_11
_atom_site_aniso_U_22
_atom_site_aniso_U_33
_atom_site_aniso_U_23
_atom_site_aniso_U_13
_atom_site_aniso_U_12
Te1 0.0348(4) 0.0169(3) 0.0194(3) 0.0008(2) 0.0070(2) 0.0014(3)
F1 0.052(4) 0.047(4) 0.033(3) 0.008(3) 0.016(3) 0.021(3)
F2 0.082(6) 0.050(4) 0.043(4) 0.022(3) 0.012(4) 0.023(4)
F3 0.084(5) 0.048(4) 0.043(4) 0.010(3) 0.035(4) 0.026(4)
N005 0.022(4) 0.014(3) 0.018(3) 0.000(2) 0.005(3) -0.002(2)
O1 0.070(4) 0.040(4) 0.034(4) 0.001(3) 0.015(3) 0.020(3)
N007 0.014(3) 0.017(3) 0.021(3) 0.002(2) 0.004(2) 0.000(2)
N1 0.058(4) 0.023(4) 0.021(4) 0.003(3) 0.005(3) 0.010(3)
C11 0.020(3) 0.013(3) 0.019(3) 0.001(3) 0.002(2) -0.002(3)
C10 0.026(5) 0.014(3) 0.025(4) -0.002(3) 0.008(3) -0.001(3)
C4 0.036(4) 0.012(3) 0.029(4) 0.004(3) 0.001(3) -0.006(3)
C23 0.030(4) 0.014(3) 0.015(3) 0.000(3) 0.007(3) 0.000(3)
C16 0.023(3) 0.014(4) 0.025(3) 0.002(3) 0.007(3) 0.001(3)
C13 0.029(4) 0.025(4) 0.025(4) 0.008(3) -0.003(3) -0.008(3)
C12 0.020(3) 0.016(4) 0.024(3) 0.004(3) -0.002(3) -0.004(3)
C24 0.034(4) 0.021(4) 0.025(4) -0.001(3) 0.013(3) -0.002(3)
C20 0.022(4) 0.030(4) 0.035(4) 0.007(3) 0.002(3) 0.003(3)
C17 0.018(4) 0.029(4) 0.033(4) 0.006(4) -0.001(3) 0.000(3)
C1 0.033(4) 0.019(4) 0.027(4) 0.004(3) 0.000(3) -0.007(3)
C9 0.034(5) 0.016(3) 0.025(4) -0.001(3) 0.008(3) -0.003(3)
C28 0.033(4) 0.021(4) 0.023(4) 0.000(3) 0.005(3) 0.005(3)
C27 0.039(5) 0.026(4) 0.032(5) 0.008(4) 0.003(4) 0.006(4)
C15 0.033(4) 0.022(4) 0.024(4) 0.000(3) 0.004(3) -0.011(3)
C32 0.024(4) 0.029(4) 0.032(5) 0.002(4) 0.003(3) 0.006(3)
C8 0.018(4) 0.013(3) 0.018(3) 0.001(2) 0.004(3) 0.002(3)
C7 0.052(5) 0.042(6) 0.042(6) 0.001(5) -0.006(4) -0.016(4)
C25 0.046(5) 0.022(4) 0.028(4) 0.001(3) 0.016(4) 0.000(3)
C2 0.051(4) 0.024(4) 0.031(5) 0.000(4) -0.001(4) -0.007(3)
C33 0.028(5) 0.035(5) 0.067(8) 0.007(5) 0.018(5) 0.010(4)
C29 0.037(5) 0.031(5) 0.060(6) 0.012(4) 0.023(4) 0.004(4)
C18 0.029(5) 0.042(6) 0.039(5) 0.004(4) -0.004(4) -0.012(4)
C3 0.061(5) 0.032(5) 0.026(5) -0.001(4) 0.002(4) 0.001(4)
C26 0.052(5) 0.024(4) 0.030(5) 0.006(4) 0.010(4) -0.001(4)
C22 0.041(6) 0.042(6) 0.053(7) 0.001(5) -0.017(5) -0.004(5)
C14 0.038(4) 0.028(5) 0.021(4) 0.005(3) 0.004(3) -0.008(4)
C19 0.026(5) 0.034(5) 0.067(8) 0.001(5) 0.014(5) -0.001(4)
C6 0.048(6) 0.046(6) 0.053(7) 0.001(5) -0.005(5) -0.021(4)
C5 0.037(5) 0.043(5) 0.050(6) 0.006(5) 0.004(4) -0.020(4)
C34 0.042(6) 0.046(6) 0.051(6) -0.004(5) 0.003(5) -0.010(5)
B1 0.064(5) 0.035(5) 0.031(5) 0.011(4) 0.017(4) 0.022(4)
C30 0.040(6) 0.046(6) 0.079(9) 0.014(6) 0.022(5) -0.005(5)
C21 0.029(5) 0.041(6) 0.069(8) -0.007(5) 0.006(5) 0.004(5)
C31 0.068(9) 0.042(6) 0.083(9) -0.003(6) 0.040(7) 0.004(6)

loop_
_atom_type_symbol
_atom_type_description
_atom_type_scat_dispersion_real
_atom_type_scat_dispersion_imag
_atom_type_scat_source
C C 0.0033 0.0016 'International Tables Vol C Tables 4.2.6.8 and 6.1.1.4'
H H 0.0000 0.0000 'International Tables Vol C Tables 4.2.6.8 and 6.1.1.4'
B B 0.0013 0.0007 'International Tables Vol C Tables 4.2.6.8 and 6.1.1.4'
F F 0.0171 0.0103 'International Tables Vol C Tables 4.2.6.8 and 6.1.1.4'
N N 0.0061 0.0033 'International Tables Vol C Tables 4.2.6.8 and 6.1.1.4'
O O 0.0106 0.0060 'International Tables Vol C Tables 4.2.6.8 and 6.1.1.4'
Te Te -0.5308 1.6751 'International Tables Vol C Tables 4.2.6.8 and 6.1.1.4'

loop_
_geom_angle_atom_site_label_1
_geom_angle_atom_site_label_2
_geom_angle_atom_site_label_3
_geom_angle
C1 Te1 N1 73.4(4)
C1 Te1 C8 94.3(4)
C8 Te1 N1 167.7(4)
C10 N005 C23 124.7(8)
C10 N005 C8 110.2(7)
C8 N005 C23 125.1(7)
N1 O1 B1 114.0(10)
C9 N007 C11 125.0(7)
C8 N007 C11 124.3(7)
C8 N007 C9 110.6(7)
O1 N1 Te1 132.6(8)
C3 N1 Te1 108.8(8)
C3 N1 O1 118.4(10)
C16 C11 N007 117.0(8)
C16 C11 C12 124.7(8)
C12 C11 N007 118.3(8)
N005 C10 H10 126.0
C9 C10 N005 108.1(8)
C9 C10 H10 126.0
C1 C4 H4 118.8
C1 C4 C5 122.4(10)
C5 C4 H4 118.8
C24 C23 N005 117.9(9)
C28 C23 N005 118.5(8)
C28 C23 C24 123.5(9)
C11 C16 C20 123.8(8)
C11 C16 C15 115.6(9)
C15 C16 C20 120.5(9)
C12 C13 H13 120.2
C14 C13 H13 120.2
C14 C13 C12 119.6(9)
C11 C12 C17 123.4(8)
C13 C12 C11 117.3(9)
C13 C12 C17 119.2(9)
C23 C24 C29 123.5(9)
C25 C24 C23 117.1(10)
C25 C24 C29 119.3(10)
C16 C20 H20 106.8
C16 C20 C22 111.3(9)
C22 C20 H20 106.8
C21 C20 C16 112.9(10)
C21 C20 H20 106.8
C21 C20 C22 111.8(10)
C12 C17 H17 108.1
C18 C17 C12 112.5(9)
C18 C17 H17 108.1
C18 C17 C19 110.1(9)
C19 C17 C12 109.7(9)
C19 C17 H17 108.1
C4 C1 Te1 122.6(7)
C4 C1 C2 120.3(10)
C2 C1 Te1 117.0(9)
N007 C9 H9 126.6
C10 C9 N007 106.8(8)
C10 C9 H9 126.6
C23 C28 C32 123.2(9)
C27 C28 C23 116.4(10)
C27 C28 C32 120.4(9)
C28 C27 H27 119.6
C26 C27 C28 120.8(10)
C26 C27 H27 119.6
C16 C15 H15 119.3
C14 C15 C16 121.4(10)
C14 C15 H15 119.3
C28 C32 H32 106.6
C28 C32 C33 112.9(9)
C28 C32 C34 108.9(9)
C33 C32 H32 106.6
C34 C32 H32 106.6
C34 C32 C33 114.6(10)
N005 C8 Te1 129.4(6)
N007 C8 Te1 123.7(6)
N007 C8 N005 104.2(7)
C2 C7 H7 118.3
C6 C7 H7 118.3
C6 C7 C2 123.4(12)
C24 C25 H25 119.8
C26 C25 C24 120.4(11)
C26 C25 H25 119.8
C7 C2 C1 117.5(12)
C3 C2 C1 119.4(12)
C3 C2 C7 123.1(11)
C32 C33 H33A 109.5
C32 C33 H33B 109.5
C32 C33 H33C 109.5
H33A C33 H33B 109.5
H33A C33 H33C 109.5
H33B C33 H33C 109.5
C24 C29 H29 108.3
C24 C29 C30 111.4(10)
C30 C29 H29 108.3
C31 C29 C24 111.4(12)
C31 C29 H29 108.3
C31 C29 C30 109.2(12)
C17 C18 H18A 109.5
C17 C18 H18B 109.5
C17 C18 H18C 109.5
H18A C18 H18B 109.5
H18A C18 H18C 109.5
H18B C18 H18C 109.5
N1 C3 C2 121.2(11)
N1 C3 H3 119.4
C2 C3 H3 119.4
C27 C26 H26 119.1
C25 C26 C27 121.7(10)
C25 C26 H26 119.1
C20 C22 H22A 109.5
C20 C22 H22B 109.5
C20 C22 H22C 109.5
H22A C22 H22B 109.5
H22A C22 H22C 109.5
H22B C22 H22C 109.5
C13 C14 H14 119.3
C15 C14 C13 121.3(9)
C15 C14 H14 119.3
C17 C19 H19A 109.5
C17 C19 H19B 109.5
C17 C19 H19C 109.5
H19A C19 H19B 109.5
H19A C19 H19C 109.5
H19B C19 H19C 109.5
C7 C6 H6 119.9
C7 C6 C5 120.1(13)
C5 C6 H6 119.9
C4 C5 H5 122.0
C6 C5 C4 116.0(13)
C6 C5 H5 122.0
C32 C34 H34A 109.5
C32 C34 H34B 109.5
C32 C34 H34C 109.5
H34A C34 H34B 109.5
H34A C34 H34C 109.5
H34B C34 H34C 109.5
F1 B1 O1 110.7(10)
F2 B1 F1 105.6(11)
F2 B1 O1 113.4(12)
F3 B1 F1 108.4(12)
F3 B1 F2 110.5(11)
F3 B1 O1 108.1(11)
C29 C30 H30A 109.5
C29 C30 H30B 109.5
C29 C30 H30C 109.5
H30A C30 H30B 109.5
H30A C30 H30C 109.5
H30B C30 H30C 109.5
C20 C21 H21A 109.5
C20 C21 H21B 109.5
C20 C21 H21C 109.5
H21A C21 H21B 109.5
H21A C21 H21C 109.5
H21B C21 H21C 109.5
C29 C31 H31A 109.5
C29 C31 H31B 109.5
C29 C31 H31C 109.5
H31A C31 H31B 109.5
H31A C31 H31C 109.5
H31B C31 H31C 109.5

loop_
_geom_bond_atom_site_label_1
_geom_bond_atom_site_label_2
_geom_bond_distance
Te1 N1 2.484(9)
Te1 C1 2.111(11)
Te1 C8 2.185(8)
F1 B1 1.445(17)
F2 B1 1.400(15)
F3 B1 1.369(16)
N005 C10 1.370(11)
N005 C23 1.451(11)
N005 C8 1.375(11)
O1 N1 1.358(13)
O1 B1 1.45(2)
N007 C11 1.445(11)
N007 C9 1.385(12)
N007 C8 1.364(11)
N1 C3 1.291(18)
C11 C16 1.393(13)
C11 C12 1.403(13)
C10 H10 0.9500
C10 C9 1.335(13)
C4 H4 0.9500
C4 C1 1.328(16)
C4 C5 1.510(15)
C23 C24 1.411(14)
C23 C28 1.406(14)
C16 C20 1.515(14)
C16 C15 1.410(13)
C13 H13 0.9500
C13 C12 1.399(13)
C13 C14 1.395(16)
C12 C17 1.529(14)
C24 C25 1.402(14)
C24 C29 1.532(16)
C20 H20 1.0000
C20 C22 1.537(16)
C20 C21 1.499(17)
C17 H17 1.0000
C17 C18 1.525(15)
C17 C19 1.526(16)
C1 C2 1.437(14)
C9 H9 0.9500
C28 C27 1.398(14)
C28 C32 1.519(15)
C27 H27 0.9500
C27 C26 1.394(17)
C15 H15 0.9500
C15 C14 1.377(15)
C32 H32 1.0000
C32 C33 1.547(15)
C32 C34 1.540(17)
C7 H7 0.9500
C7 C2 1.414(19)
C7 C6 1.38(2)
C25 H25 0.9500
C25 C26 1.366(17)
C2 C3 1.384(19)
C33 H33A 0.9800
C33 H33B 0.9800
C33 H33C 0.9800
C29 H29 1.0000
C29 C30 1.544(19)
C29 C31 1.53(2)
C18 H18A 0.9800
C18 H18B 0.9800
C18 H18C 0.9800
C3 H3 0.9500
C26 H26 0.9500
C22 H22A 0.9800
C22 H22B 0.9800
C22 H22C 0.9800
C14 H14 0.9500
C19 H19A 0.9800
C19 H19B 0.9800
C19 H19C 0.9800
C6 H6 0.9500
C6 C5 1.40(2)
C5 H5 0.9500
C34 H34A 0.9800
C34 H34B 0.9800
C34 H34C 0.9800
C30 H30A 0.9800
C30 H30B 0.9800
C30 H30C 0.9800
C21 H21A 0.9800
C21 H21B 0.9800
C21 H21C 0.9800
C31 H31A 0.9800
C31 H31B 0.9800
C31 H31C 0.9800

loop_
_twin_individual_id
_twin_individual_mass_fraction_refined
1 0.8899(16)
2 0.1101(16)
